data_4335492
loop_
_publ_author_name
'Daniel D. Wright'
'Seth N. Brown'

_publ_section_title
;
 Nonclassical Oxygen Atom Transfer as a Synthetic Strategy: Preparation of
 an Oxorhenium(V) Complex of the Bis(3,5-di-tert-butyl-2-phenoxo)amide
 Ligand
;
_journal_name_full 'Inorganic Chemistry'
_journal_page_first 7831
_journal_page_last 7833
_journal_paper_doi 10.1021/ic4010592
_journal_volume 52
_journal_year 2013
_chemical_formula_moiety 'C46 H55 N O3 P Re'
_chemical_formula_sum 'C46 H55 N O3 P Re'
_chemical_formula_weight 887.08
_chemical_name_common (ONO)ReO(PPh3)
_chemical_name_systematic
;
 Oxo(triphenylphosphine)(bis(3,5-di-tert-butyl-2-phenoxo)amido)rhenium(V)
;
_space_group_IT_number 19
_symmetry_cell_setting orthorhombic
_symmetry_space_group_name_Hall 'P 2ac 2ab'
_symmetry_space_group_name_H-M 'P 21 21 21'
_atom_sites_solution_hydrogens geom
_atom_sites_solution_primary heavy
_atom_sites_solution_secondary difmap
_audit_creation_method SHELXL-97
_cell_angle_alpha 90.00
_cell_angle_beta 90.00
_cell_angle_gamma 90.00
_cell_formula_units_Z 4
_cell_length_a 10.1620(6)
_cell_length_b 14.7652(9)
_cell_length_c 28.6116(18)
_cell_measurement_reflns_used 9910
_cell_measurement_temperature 120(2)
_cell_measurement_theta_max 29.83
_cell_measurement_theta_min 2.46
_cell_volume 4293.0(5)
_computing_cell_refinement 'APEX2/SAINT (Bruker, 2004)'
_computing_data_collection 'APEX2 (Bruker, 2004)'
_computing_data_reduction 'SAINT/XPREP (Bruker, 2004; Sheldrick, 2003)'
_computing_molecular_graphics 'XP (Sheldrick, 1998)'
_computing_publication_material 'XCIF (Sheldrick, 2001)'
_computing_structure_refinement 'SHELXL-97 (Sheldrick, 1997)'
_computing_structure_solution 'SHELXS-97 (Sheldrick, 1990)'
_diffrn_ambient_temperature 120(2)
_diffrn_detector_area_resol_mean 8.33
_diffrn_measured_fraction_theta_full 0.952
_diffrn_measured_fraction_theta_max 0.952
_diffrn_measurement_device_type 'Bruker APEX-II CCD'
_diffrn_measurement_method '\f and \w scans'
_diffrn_radiation_monochromator graphite
_diffrn_radiation_source 'fine-focus sealed tube'
_diffrn_radiation_type MoK\a
_diffrn_radiation_wavelength 0.71073
_diffrn_reflns_av_R_equivalents 0.0330
_diffrn_reflns_av_sigmaI/netI 0.0376
_diffrn_reflns_limit_h_max 14
_diffrn_reflns_limit_h_min -14
_diffrn_reflns_limit_k_max 20
_diffrn_reflns_limit_k_min -20
_diffrn_reflns_limit_l_max 40
_diffrn_reflns_limit_l_min -38
_diffrn_reflns_number 68460
_diffrn_reflns_theta_full 30.36
_diffrn_reflns_theta_max 30.36
_diffrn_reflns_theta_min 1.42
_exptl_absorpt_coefficient_mu 2.906
_exptl_absorpt_correction_T_max 0.7218
_exptl_absorpt_correction_T_min 0.6082
_exptl_absorpt_correction_type numerical
_exptl_absorpt_process_details
;
Blessing, R. H. (1995) Acta Cryst. A51, 33-38.

Sheldrick, G.M. (2008) SADABS v2008/1. Bruker AXS Inc. 
Madison, WI USA.
;
_exptl_crystal_colour red
_exptl_crystal_density_diffrn 1.372
_exptl_crystal_description block
_exptl_crystal_F_000 1808
_exptl_crystal_recrystallization_method
;
 Crystals were grown from a methanol solution of the complex
after filtration through silica gel.
;
_exptl_crystal_size_max 0.19
_exptl_crystal_size_mid 0.13
_exptl_crystal_size_min 0.12
_refine_diff_density_max 0.784
_refine_diff_density_min -0.625
_refine_diff_density_rms 0.074
_refine_ls_abs_structure_details 'Flack H D (1983), Acta Cryst. A39, 876-881'
_refine_ls_abs_structure_Flack -0.009(3)
_refine_ls_extinction_method none
_refine_ls_goodness_of_fit_ref 1.017
_refine_ls_hydrogen_treatment constr
_refine_ls_matrix_type full
_refine_ls_number_parameters 479
_refine_ls_number_reflns 12039
_refine_ls_number_restraints 0
_refine_ls_restrained_S_all 1.017
_refine_ls_R_factor_all 0.0240
_refine_ls_R_factor_gt 0.0204
_refine_ls_shift/su_max 0.004
_refine_ls_shift/su_mean 0.000
_refine_ls_structure_factor_coef Fsqd
_refine_ls_weighting_details 'calc w=1/[\s^2^(Fo^2^)+(0.0114P)^2^+0.0000P] where P=(Fo^2^+2Fc^2^)/3'
_refine_ls_weighting_scheme calc
_refine_ls_wR_factor_gt 0.0381
_refine_ls_wR_factor_ref 0.0387
_reflns_number_gt 11313
_reflns_number_total 12039
_reflns_threshold_expression >2sigma(I)
_cod_data_source_file ic4010592_si_002.cif
_cod_data_source_block reop
_cod_database_code 4335492

loop_
_symmetry_equiv_pos_as_xyz
'x, y, z'
'-x+1/2, -y, z+1/2'
'-x, y+1/2, -z+1/2'
'x+1/2, -y+1/2, -z'

loop_
_atom_site_label
_atom_site_type_symbol
_atom_site_fract_x
_atom_site_fract_y
_atom_site_fract_z
_atom_site_U_iso_or_equiv
_atom_site_adp_type
_atom_site_occupancy
_atom_site_symmetry_multiplicity
_atom_site_calc_flag
_atom_site_refinement_flags
_atom_site_disorder_assembly
_atom_site_disorder_group
Re Re 0.395040(7) 0.168070(6) 0.690486(3) 0.01400(2) Uani 1 1 d . . .
P P 0.20180(5) 0.21146(4) 0.735605(19) 0.01513(11) Uani 1 1 d . . .
O O 0.50470(14) 0.15437(11) 0.73420(5) 0.0223(4) Uani 1 1 d . . .
N N 0.47270(16) 0.15335(12) 0.62813(6) 0.0157(4) Uani 1 1 d . . .
O1 O 0.38330(15) 0.29191(9) 0.66702(5) 0.0167(3) Uani 1 1 d . . .
O2 O 0.30458(15) 0.05764(10) 0.66865(5) 0.0171(3) Uani 1 1 d . . .
C11 C 0.5045(2) 0.23407(15) 0.60418(7) 0.0167(5) Uani 1 1 d . . .
C12 C 0.4585(2) 0.30987(15) 0.62775(7) 0.0171(5) Uani 1 1 d . . .
C13 C 0.4820(2) 0.39845(16) 0.61227(8) 0.0214(5) Uani 1 1 d . . .
C14 C 0.5526(2) 0.40495(17) 0.57045(9) 0.0255(5) Uani 1 1 d . . .
H14 H 0.5721 0.4637 0.5589 0.031 Uiso 1 1 calc R . .
C15 C 0.5961(2) 0.33076(17) 0.54471(7) 0.0235(4) Uani 1 1 d . . .
C16 C 0.57168(19) 0.24423(16) 0.56197(7) 0.0189(5) Uani 1 1 d . . .
H16 H 0.6005 0.1925 0.5451 0.023 Uiso 1 1 calc R . .
C17 C 0.4328(2) 0.48100(17) 0.63908(9) 0.0295(6) Uani 1 1 d . . .
C18 C 0.6713(2) 0.34623(19) 0.49886(8) 0.0304(6) Uani 1 1 d . . .
C21 C 0.4649(2) 0.06558(16) 0.60962(7) 0.0164(4) Uani 1 1 d . . .
C22 C 0.3667(2) 0.01460(15) 0.63189(7) 0.0168(5) Uani 1 1 d . . .
C23 C 0.3375(2) -0.07373(16) 0.61774(8) 0.0216(5) Uani 1 1 d . . .
C24 C 0.4184(3) -0.10980(16) 0.58284(8) 0.0262(6) Uani 1 1 d . . .
H24 H 0.3997 -0.1692 0.5720 0.031 Uiso 1 1 calc R . .
C25 C 0.5241(2) -0.06443(17) 0.56309(8) 0.0248(5) Uani 1 1 d . A .
C26 C 0.5465(2) 0.02485(16) 0.57652(8) 0.0219(5) Uani 1 1 d . . .
H26 H 0.6172 0.0580 0.5632 0.026 Uiso 1 1 calc R . .
C27 C 0.2268(3) -0.12830(17) 0.64099(9) 0.0293(6) Uani 1 1 d . . .
C28 C 0.6162(3) -0.11093(18) 0.52781(9) 0.0356(6) Uani 1 1 d . . .
C281 C 0.5771(9) -0.2112(5) 0.5185(3) 0.076(2) Uani 0.488(3) 1 d P A 1
H28A H 0.5813 -0.2455 0.5478 0.114 Uiso 0.488(3) 1 calc PR A 1
H28B H 0.6380 -0.2378 0.4958 0.114 Uiso 0.488(3) 1 calc PR A 1
H28C H 0.4873 -0.2136 0.5060 0.114 Uiso 0.488(3) 1 calc PR A 1
C282 C 0.7559(8) -0.1131(7) 0.5487(3) 0.080(2) Uani 0.488(3) 1 d P A 1
H28D H 0.7545 -0.1459 0.5784 0.119 Uiso 0.488(3) 1 calc PR A 1
H28E H 0.7865 -0.0510 0.5540 0.119 Uiso 0.488(3) 1 calc PR A 1
H28F H 0.8155 -0.1437 0.5269 0.119 Uiso 0.488(3) 1 calc PR A 1
C283 C 0.6183(10) -0.0612(6) 0.4827(3) 0.0677(17) Uani 0.488(3) 1 d P A 1
H28G H 0.6434 0.0020 0.4882 0.101 Uiso 0.488(3) 1 calc PR A 1
H28H H 0.5307 -0.0633 0.4684 0.101 Uiso 0.488(3) 1 calc PR A 1
H28I H 0.6823 -0.0895 0.4616 0.101 Uiso 0.488(3) 1 calc PR A 1
C284 C 0.7404(8) -0.0517(5) 0.5148(3) 0.076(2) Uani 0.512(3) 1 d P A 2
H28J H 0.7114 0.0065 0.5019 0.114 Uiso 0.512(3) 1 calc PR A 2
H28K H 0.7936 -0.0837 0.4915 0.114 Uiso 0.512(3) 1 calc PR A 2
H28L H 0.7934 -0.0411 0.5429 0.114 Uiso 0.512(3) 1 calc PR A 2
C285 C 0.5399(8) -0.1220(7) 0.4828(3) 0.080(2) Uani 0.512(3) 1 d P A 2
H28M H 0.5090 -0.0626 0.4721 0.119 Uiso 0.512(3) 1 calc PR A 2
H28N H 0.4643 -0.1618 0.4882 0.119 Uiso 0.512(3) 1 calc PR A 2
H28O H 0.5971 -0.1487 0.4589 0.119 Uiso 0.512(3) 1 calc PR A 2
C286 C 0.6665(9) -0.1971(5) 0.5464(3) 0.0677(17) Uani 0.512(3) 1 d P A 2
H28P H 0.7147 -0.1858 0.5755 0.101 Uiso 0.512(3) 1 calc PR A 2
H28Q H 0.7256 -0.2250 0.5235 0.101 Uiso 0.512(3) 1 calc PR A 2
H28R H 0.5926 -0.2380 0.5527 0.101 Uiso 0.512(3) 1 calc PR A 2
C31 C 0.1622(2) 0.13559(15) 0.78326(8) 0.0189(5) Uani 1 1 d . . .
C32 C 0.1654(2) 0.04334(16) 0.77496(8) 0.0232(5) Uani 1 1 d . . .
H32 H 0.1875 0.0214 0.7448 0.028 Uiso 1 1 calc R . .
C33 C 0.1364(2) -0.01733(16) 0.81055(10) 0.0295(5) Uani 1 1 d . . .
H33 H 0.1388 -0.0806 0.8046 0.035 Uiso 1 1 calc R . .
C34 C 0.1042(3) 0.01394(19) 0.85433(9) 0.0382(6) Uani 1 1 d . . .
H34 H 0.0851 -0.0277 0.8787 0.046 Uiso 1 1 calc R . .
C35 C 0.0996(4) 0.10535(19) 0.86279(9) 0.0481(8) Uani 1 1 d . . .
H35 H 0.0758 0.1268 0.8929 0.058 Uiso 1 1 calc R . .
C36 C 0.1296(3) 0.1666(2) 0.82767(8) 0.0357(6) Uani 1 1 d . . .
H36 H 0.1280 0.2298 0.8339 0.043 Uiso 1 1 calc R . .
C41 C 0.05346(19) 0.22248(14) 0.70110(7) 0.0168(5) Uani 1 1 d . . .
C42 C -0.0702(2) 0.21090(15) 0.72152(9) 0.0223(5) Uani 1 1 d . . .
H42 H -0.0766 0.1935 0.7534 0.027 Uiso 1 1 calc R . .
C43 C -0.1832(2) 0.22464(16) 0.69570(10) 0.0308(6) Uani 1 1 d . . .
H43 H -0.2670 0.2166 0.7098 0.037 Uiso 1 1 calc R . .
C44 C -0.1744(3) 0.24995(19) 0.64944(10) 0.0343(7) Uani 1 1 d . . .
H44 H -0.2523 0.2600 0.6318 0.041 Uiso 1 1 calc R . .
C45 C -0.0526(3) 0.2607(2) 0.62865(9) 0.0351(7) Uani 1 1 d . . .
H45 H -0.0469 0.2776 0.5967 0.042 Uiso 1 1 calc R . .
C46 C 0.0610(2) 0.24699(17) 0.65435(8) 0.0262(5) Uani 1 1 d . . .
H46 H 0.1445 0.2544 0.6399 0.031 Uiso 1 1 calc R . .
C51 C 0.2268(2) 0.32092(16) 0.76298(7) 0.0178(4) Uani 1 1 d . . .
C52 C 0.3337(2) 0.33019(19) 0.79316(8) 0.0283(5) Uani 1 1 d . . .
H52 H 0.3914 0.2806 0.7984 0.034 Uiso 1 1 calc R . .
C53 C 0.3552(2) 0.41208(17) 0.81541(9) 0.0340(6) Uani 1 1 d . . .
H53 H 0.4272 0.4183 0.8364 0.041 Uiso 1 1 calc R . .
C54 C 0.2730(2) 0.48482(16) 0.80739(9) 0.0307(5) Uani 1 1 d . . .
H54 H 0.2880 0.5409 0.8228 0.037 Uiso 1 1 calc R . .
C55 C 0.1692(2) 0.47545(17) 0.77692(9) 0.0309(6) Uani 1 1 d . . .
H55 H 0.1131 0.5256 0.7710 0.037 Uiso 1 1 calc R . .
C56 C 0.1458(2) 0.39389(16) 0.75493(9) 0.0252(5) Uani 1 1 d . . .
H56 H 0.0734 0.3881 0.7341 0.030 Uiso 1 1 calc R . .
C171 C 0.4828(3) 0.57000(19) 0.61764(12) 0.0502(9) Uani 1 1 d . . .
H17A H 0.4492 0.6213 0.6358 0.075 Uiso 1 1 calc R . .
H17B H 0.4520 0.5748 0.5853 0.075 Uiso 1 1 calc R . .
H17C H 0.5793 0.5707 0.6181 0.075 Uiso 1 1 calc R . .
C172 C 0.2805(3) 0.48287(19) 0.63836(10) 0.0371(7) Uani 1 1 d . . .
H17D H 0.2491 0.5359 0.6557 0.056 Uiso 1 1 calc R . .
H17E H 0.2464 0.4276 0.6530 0.056 Uiso 1 1 calc R . .
H17F H 0.2497 0.4863 0.6060 0.056 Uiso 1 1 calc R . .
C173 C 0.4801(3) 0.47744(17) 0.69004(11) 0.0396(6) Uani 1 1 d . . .
H17G H 0.4477 0.5308 0.7069 0.059 Uiso 1 1 calc R . .
H17H H 0.5766 0.4768 0.6908 0.059 Uiso 1 1 calc R . .
H17I H 0.4464 0.4224 0.7050 0.059 Uiso 1 1 calc R . .
C181 C 0.7973(3) 0.4013(2) 0.50901(11) 0.0536(9) Uani 1 1 d . . .
H18A H 0.7735 0.4588 0.5239 0.080 Uiso 1 1 calc R . .
H18B H 0.8437 0.4134 0.4796 0.080 Uiso 1 1 calc R . .
H18C H 0.8547 0.3667 0.5300 0.080 Uiso 1 1 calc R . .
C182 C 0.7117(3) 0.2576(2) 0.47523(9) 0.0387(7) Uani 1 1 d . . .
H18D H 0.7591 0.2710 0.4462 0.058 Uiso 1 1 calc R . .
H18E H 0.6329 0.2219 0.4681 0.058 Uiso 1 1 calc R . .
H18F H 0.7689 0.2230 0.4963 0.058 Uiso 1 1 calc R . .
C183 C 0.5837(4) 0.3990(2) 0.46485(9) 0.0480(9) Uani 1 1 d . . .
H18G H 0.5567 0.4562 0.4793 0.072 Uiso 1 1 calc R . .
H18H H 0.5055 0.3630 0.4574 0.072 Uiso 1 1 calc R . .
H18I H 0.6328 0.4116 0.4361 0.072 Uiso 1 1 calc R . .
C271 C 0.2034(3) -0.21926(19) 0.61617(12) 0.0527(9) Uani 1 1 d . . .
H27A H 0.2849 -0.2547 0.6163 0.079 Uiso 1 1 calc R . .
H27B H 0.1761 -0.2081 0.5838 0.079 Uiso 1 1 calc R . .
H27C H 0.1342 -0.2529 0.6325 0.079 Uiso 1 1 calc R . .
C272 C 0.2676(3) -0.14931(17) 0.69161(10) 0.0395(6) Uani 1 1 d . . .
H27D H 0.3506 -0.1831 0.6916 0.059 Uiso 1 1 calc R . .
H27E H 0.1991 -0.1857 0.7067 0.059 Uiso 1 1 calc R . .
H27F H 0.2791 -0.0925 0.7088 0.059 Uiso 1 1 calc R . .
C273 C 0.0979(3) -0.07608(17) 0.63976(9) 0.0358(6) Uani 1 1 d . . .
H27G H 0.0287 -0.1120 0.6548 0.054 Uiso 1 1 calc R . .
H27H H 0.0734 -0.0640 0.6072 0.054 Uiso 1 1 calc R . .
H27I H 0.1084 -0.0186 0.6565 0.054 Uiso 1 1 calc R . .

loop_
_atom_site_aniso_label
_atom_site_aniso_U_11
_atom_site_aniso_U_22
_atom_site_aniso_U_33
_atom_site_aniso_U_23
_atom_site_aniso_U_13
_atom_site_aniso_U_12
Re 0.01270(3) 0.01693(4) 0.01237(3) 0.00156(4) 0.00104(3) 0.00036(4)
P 0.0138(3) 0.0167(3) 0.0149(3) -0.0006(2) 0.0012(2) -0.0004(2)
O 0.0196(7) 0.0301(10) 0.0173(8) 0.0028(7) -0.0008(6) 0.0020(7)
N 0.0157(8) 0.0195(11) 0.0120(8) 0.0015(7) 0.0019(6) -0.0003(7)
O1 0.0153(7) 0.0165(7) 0.0183(7) 0.0011(6) 0.0021(6) -0.0016(6)
O2 0.0173(7) 0.0169(8) 0.0172(8) -0.0002(6) 0.0029(6) -0.0004(6)
C11 0.0113(10) 0.0227(12) 0.0162(11) 0.0017(9) -0.0035(8) -0.0012(8)
C12 0.0128(10) 0.0227(13) 0.0158(11) 0.0044(9) -0.0019(8) -0.0033(8)
C13 0.0199(11) 0.0202(12) 0.0241(12) 0.0038(10) -0.0011(9) -0.0049(9)
C14 0.0252(12) 0.0253(13) 0.0259(13) 0.0094(11) -0.0004(10) -0.0072(10)
C15 0.0190(10) 0.0339(12) 0.0177(9) 0.0074(10) -0.0010(8) -0.0056(13)
C16 0.0153(11) 0.0270(13) 0.0143(11) 0.0014(9) -0.0006(8) -0.0023(8)
C17 0.0345(15) 0.0192(13) 0.0347(14) 0.0033(11) 0.0066(11) -0.0054(10)
C18 0.0315(13) 0.0400(17) 0.0196(11) 0.0085(11) 0.0059(10) -0.0088(12)
C21 0.0167(11) 0.0202(12) 0.0122(10) 0.0027(9) -0.0028(8) 0.0033(9)
C22 0.0188(12) 0.0175(11) 0.0141(10) 0.0012(9) -0.0004(7) 0.0043(8)
C23 0.0261(12) 0.0202(12) 0.0184(11) 0.0000(9) -0.0017(9) -0.0005(9)
C24 0.0385(16) 0.0186(12) 0.0216(12) -0.0030(9) -0.0024(10) 0.0039(10)
C25 0.0295(13) 0.0292(14) 0.0156(12) -0.0016(10) 0.0011(10) 0.0081(11)
C26 0.0203(11) 0.0309(14) 0.0144(11) 0.0036(10) 0.0015(9) 0.0047(9)
C27 0.0345(15) 0.0218(13) 0.0317(14) -0.0035(11) 0.0050(11) -0.0071(11)
C28 0.0465(16) 0.0334(15) 0.0268(13) -0.0071(11) 0.0100(13) 0.0065(14)
C281 0.089(5) 0.061(4) 0.077(4) -0.037(3) 0.059(4) -0.010(3)
C282 0.067(4) 0.121(6) 0.051(3) -0.039(4) 0.002(3) 0.045(4)
C283 0.089(5) 0.066(4) 0.047(3) 0.008(3) 0.033(3) 0.035(3)
C284 0.089(5) 0.061(4) 0.077(4) -0.037(3) 0.059(4) -0.010(3)
C285 0.067(4) 0.121(6) 0.051(3) -0.039(4) 0.002(3) 0.045(4)
C286 0.089(5) 0.066(4) 0.047(3) 0.008(3) 0.033(3) 0.035(3)
C31 0.0151(10) 0.0233(12) 0.0184(11) 0.0022(9) 0.0023(8) -0.0011(8)
C32 0.0233(12) 0.0240(13) 0.0224(12) 0.0013(10) -0.0006(9) -0.0025(10)
C33 0.0262(12) 0.0265(13) 0.0357(13) 0.0106(13) -0.0026(11) -0.0067(9)
C34 0.0428(15) 0.0423(16) 0.0294(13) 0.0166(12) 0.0046(14) -0.0051(16)
C35 0.079(2) 0.0415(17) 0.0238(14) 0.0035(12) 0.0181(17) 0.0026(19)
C36 0.0540(17) 0.0289(13) 0.0241(11) 0.0001(12) 0.0141(11) -0.0006(15)
C41 0.0129(9) 0.0161(11) 0.0215(12) -0.0050(9) -0.0023(8) 0.0002(8)
C42 0.0209(12) 0.0176(12) 0.0286(13) -0.0035(10) 0.0025(9) -0.0016(8)
C43 0.0142(11) 0.0285(13) 0.0498(17) -0.0124(13) 0.0007(12) -0.0029(9)
C44 0.0205(13) 0.0389(16) 0.0436(17) -0.0129(13) -0.0151(12) 0.0039(11)
C45 0.0324(14) 0.0479(18) 0.0251(14) -0.0097(13) -0.0102(11) 0.0083(13)
C46 0.0216(12) 0.0348(15) 0.0221(12) -0.0053(11) -0.0017(9) 0.0039(10)
C51 0.0187(10) 0.0205(12) 0.0141(10) -0.0032(9) 0.0025(7) -0.0015(9)
C52 0.0289(12) 0.0291(13) 0.0267(11) -0.0062(12) -0.0107(9) 0.0054(12)
C53 0.0340(14) 0.0376(15) 0.0303(15) -0.0098(12) -0.0114(11) -0.0049(11)
C54 0.0362(13) 0.0245(12) 0.0315(13) -0.0115(13) 0.0034(12) -0.0071(10)
C55 0.0298(13) 0.0205(13) 0.0425(16) -0.0050(11) -0.0030(11) 0.0013(10)
C56 0.0244(12) 0.0203(13) 0.0309(14) -0.0019(10) -0.0031(9) -0.0008(9)
C171 0.061(2) 0.0245(16) 0.065(2) 0.0034(15) 0.0237(18) -0.0036(14)
C172 0.0341(15) 0.0304(16) 0.0469(18) 0.0087(13) 0.0045(13) 0.0081(12)
C173 0.0443(16) 0.0324(15) 0.0422(15) -0.0097(15) 0.0029(15) -0.0101(12)
C181 0.0488(19) 0.076(2) 0.0366(17) 0.0038(16) 0.0207(15) -0.0299(18)
C182 0.0349(15) 0.0561(19) 0.0251(14) 0.0112(13) 0.0122(11) 0.0001(13)
C183 0.068(2) 0.052(2) 0.0238(14) 0.0105(13) 0.0033(15) 0.0088(18)
C271 0.066(2) 0.0320(17) 0.060(2) -0.0141(15) 0.0173(18) -0.0180(16)
C272 0.0496(16) 0.0300(15) 0.0389(15) 0.0098(14) 0.0109(14) -0.0015(11)
C273 0.0299(13) 0.0344(15) 0.0431(15) -0.0019(12) 0.0060(13) -0.0105(13)

loop_
_atom_type_symbol
_atom_type_description
_atom_type_scat_dispersion_real
_atom_type_scat_dispersion_imag
_atom_type_scat_source
C C 0.0033 0.0016 'International Tables Vol C Tables 4.2.6.8 and 6.1.1.4'
H H 0.0000 0.0000 'International Tables Vol C Tables 4.2.6.8 and 6.1.1.4'
N N 0.0061 0.0033 'International Tables Vol C Tables 4.2.6.8 and 6.1.1.4'
O O 0.0106 0.0060 'International Tables Vol C Tables 4.2.6.8 and 6.1.1.4'
P P 0.1023 0.0942 'International Tables Vol C Tables 4.2.6.8 and 6.1.1.4'
Re Re -1.0185 7.2310 'International Tables Vol C Tables 4.2.6.8 and 6.1.1.4'

loop_
_geom_angle_atom_site_label_1
_geom_angle_atom_site_label_2
_geom_angle_atom_site_label_3
_geom_angle
O Re O1 114.06(7)
O Re N 113.26(7)
O1 Re N 79.38(7)
O Re O2 116.31(7)
O1 Re O2 129.55(6)
N Re O2 78.93(7)
O Re P 99.85(5)
O1 Re P 83.49(5)
N Re P 146.61(5)
O2 Re P 90.55(4)
C41 P C31 106.34(10)
C41 P C51 105.79(10)
C31 P C51 104.91(10)
C41 P Re 113.96(7)
C31 P Re 114.57(7)
C51 P Re 110.51(7)
C21 N C11 127.56(18)
C21 N Re 115.01(14)
C11 N Re 116.09(14)
C12 O1 Re 115.15(13)
C22 O2 Re 114.10(13)
C12 C11 C16 119.9(2)
C12 C11 N 111.55(18)
C16 C11 N 128.5(2)
O1 C12 C11 115.22(18)
O1 C12 C13 122.0(2)
C11 C12 C13 122.8(2)
C14 C13 C12 115.0(2)
C14 C13 C17 122.9(2)
C12 C13 C17 122.1(2)
C15 C14 C13 124.2(2)
C15 C14 H14 117.9
C13 C14 H14 117.9
C16 C15 C14 118.6(2)
C16 C15 C18 121.9(2)
C14 C15 C18 119.5(2)
C15 C16 C11 119.5(2)
C15 C16 H16 120.2
C11 C16 H16 120.2
C13 C17 C173 110.3(2)
C13 C17 C171 112.0(2)
C173 C17 C171 107.7(2)
C13 C17 C172 109.6(2)
C173 C17 C172 109.0(2)
C171 C17 C172 108.1(2)
C182 C18 C183 108.1(2)
C182 C18 C15 112.6(2)
C183 C18 C15 109.2(2)
C182 C18 C181 108.1(2)
C183 C18 C181 109.5(3)
C15 C18 C181 109.3(2)
C26 C21 N 128.4(2)
C26 C21 C22 120.0(2)
N C21 C22 111.38(19)
O2 C22 C23 123.59(19)
O2 C22 C21 115.08(19)
C23 C22 C21 121.3(2)
C22 C23 C24 116.0(2)
C22 C23 C27 121.3(2)
C24 C23 C27 122.7(2)
C25 C24 C23 124.2(2)
C25 C24 H24 117.9
C23 C24 H24 117.9
C24 C25 C26 118.1(2)
C24 C25 C28 121.5(2)
C26 C25 C28 120.3(2)
C25 C26 C21 119.9(2)
C25 C26 H26 120.0
C21 C26 H26 120.0
C273 C27 C23 110.8(2)
C273 C27 C271 107.4(2)
C23 C27 C271 111.8(2)
C273 C27 C272 110.9(2)
C23 C27 C272 108.4(2)
C271 C27 C272 107.5(2)
C286 C28 C283 137.5(4)
C286 C28 C285 113.1(5)
C283 C28 C285 47.2(5)
C286 C28 C25 111.1(3)
C283 C28 C25 111.0(3)
C285 C28 C25 107.2(3)
C286 C28 C282 61.4(5)
C283 C28 C282 109.5(6)
C285 C28 C282 143.1(4)
C25 C28 C282 108.4(3)
C286 C28 C281 47.7(5)
C283 C28 C281 108.9(5)
C285 C28 C281 67.7(5)
C25 C28 C281 112.5(3)
C282 C28 C281 106.4(6)
C286 C28 C284 106.6(5)
C283 C28 C284 60.7(5)
C285 C28 C284 105.6(5)
C25 C28 C284 113.2(3)
C282 C28 C284 50.7(5)
C281 C28 C284 133.6(4)
C28 C281 H28A 109.5
C28 C281 H28B 109.5
H28A C281 H28B 109.5
C28 C281 H28C 109.5
H28A C281 H28C 109.5
H28B C281 H28C 109.5
C28 C282 H28D 109.5
C28 C282 H28E 109.5
H28D C282 H28E 109.5
C28 C282 H28F 109.5
H28D C282 H28F 109.5
H28E C282 H28F 109.5
C28 C283 H28G 109.5
C28 C283 H28H 109.5
H28G C283 H28H 109.5
C28 C283 H28I 109.5
H28G C283 H28I 109.5
H28H C283 H28I 109.5
C28 C284 H28J 109.5
C28 C284 H28K 109.5
H28J C284 H28K 109.5
C28 C284 H28L 109.5
H28J C284 H28L 109.5
H28K C284 H28L 109.5
C28 C285 H28M 109.5
C28 C285 H28N 109.5
H28M C285 H28N 109.5
C28 C285 H28O 109.5
H28M C285 H28O 109.5
H28N C285 H28O 109.5
C28 C286 H28P 109.5
C28 C286 H28Q 109.5
H28P C286 H28Q 109.5
C28 C286 H28R 109.5
H28P C286 H28R 109.5
H28Q C286 H28R 109.5
C32 C31 C36 119.1(2)
C32 C31 P 118.36(17)
C36 C31 P 122.50(18)
C31 C32 C33 120.3(2)
C31 C32 H32 119.8
C33 C32 H32 119.8
C34 C33 C32 120.2(2)
C34 C33 H33 119.9
C32 C33 H33 119.9
C35 C34 C33 120.0(2)
C35 C34 H34 120.0
C33 C34 H34 120.0
C34 C35 C36 120.4(2)
C34 C35 H35 119.8
C36 C35 H35 119.8
C35 C36 C31 120.0(3)
C35 C36 H36 120.0
C31 C36 H36 120.0
C46 C41 C42 119.0(2)
C46 C41 P 120.23(16)
C42 C41 P 120.69(17)
C43 C42 C41 120.4(2)
C43 C42 H42 119.8
C41 C42 H42 119.8
C42 C43 C44 120.0(2)
C42 C43 H43 120.0
C44 C43 H43 120.0
C43 C44 C45 120.1(2)
C43 C44 H44 119.9
C45 C44 H44 119.9
C44 C45 C46 120.1(3)
C44 C45 H45 119.9
C46 C45 H45 119.9
C45 C46 C41 120.3(2)
C45 C46 H46 119.9
C41 C46 H46 119.9
C56 C51 C52 119.5(2)
C56 C51 P 122.83(17)
C52 C51 P 117.63(18)
C53 C52 C51 119.6(2)
C53 C52 H52 120.2
C51 C52 H52 120.2
C54 C53 C52 120.5(2)
C54 C53 H53 119.7
C52 C53 H53 119.7
C55 C54 C53 119.4(2)
C55 C54 H54 120.3
C53 C54 H54 120.3
C54 C55 C56 120.6(2)
C54 C55 H55 119.7
C56 C55 H55 119.7
C51 C56 C55 120.3(2)
C51 C56 H56 119.8
C55 C56 H56 119.8
C17 C171 H17A 109.5
C17 C171 H17B 109.5
H17A C171 H17B 109.5
C17 C171 H17C 109.5
H17A C171 H17C 109.5
H17B C171 H17C 109.5
C17 C172 H17D 109.5
C17 C172 H17E 109.5
H17D C172 H17E 109.5
C17 C172 H17F 109.5
H17D C172 H17F 109.5
H17E C172 H17F 109.5
C17 C173 H17G 109.5
C17 C173 H17H 109.5
H17G C173 H17H 109.5
C17 C173 H17I 109.5
H17G C173 H17I 109.5
H17H C173 H17I 109.5
C18 C181 H18A 109.5
C18 C181 H18B 109.5
H18A C181 H18B 109.5
C18 C181 H18C 109.5
H18A C181 H18C 109.5
H18B C181 H18C 109.5
C18 C182 H18D 109.5
C18 C182 H18E 109.5
H18D C182 H18E 109.5
C18 C182 H18F 109.5
H18D C182 H18F 109.5
H18E C182 H18F 109.5
C18 C183 H18G 109.5
C18 C183 H18H 109.5
H18G C183 H18H 109.5
C18 C183 H18I 109.5
H18G C183 H18I 109.5
H18H C183 H18I 109.5
C27 C271 H27A 109.5
C27 C271 H27B 109.5
H27A C271 H27B 109.5
C27 C271 H27C 109.5
H27A C271 H27C 109.5
H27B C271 H27C 109.5
C27 C272 H27D 109.5
C27 C272 H27E 109.5
H27D C272 H27E 109.5
C27 C272 H27F 109.5
H27D C272 H27F 109.5
H27E C272 H27F 109.5
C27 C273 H27G 109.5
C27 C273 H27H 109.5
H27G C273 H27H 109.5
C27 C273 H27I 109.5
H27G C273 H27I 109.5
H27H C273 H27I 109.5

loop_
_geom_bond_atom_site_label_1
_geom_bond_atom_site_label_2
_geom_bond_distance
Re O 1.6873(14)
Re O1 1.9515(14)
Re N 1.9628(16)
Re O2 1.9733(15)
Re P 2.4359(6)
P C41 1.809(2)
P C31 1.810(2)
P C51 1.814(2)
N C21 1.402(3)
N C11 1.412(3)
O1 C12 1.384(2)
O2 C22 1.381(2)
C11 C12 1.388(3)
C11 C16 1.395(3)
C12 C13 1.401(3)
C13 C14 1.399(3)
C13 C17 1.524(3)
C14 C15 1.392(3)
C14 H14 0.9500
C15 C16 1.392(3)
C15 C18 1.535(3)
C16 H16 0.9500
C17 C173 1.536(4)
C17 C171 1.537(4)
C17 C172 1.548(4)
C18 C182 1.530(4)
C18 C183 1.532(4)
C18 C181 1.545(4)
C21 C26 1.395(3)
C21 C22 1.403(3)
C22 C23 1.397(3)
C23 C24 1.399(3)
C23 C27 1.535(3)
C24 C25 1.386(3)
C24 H24 0.9500
C25 C26 1.392(3)
C25 C28 1.538(3)
C26 H26 0.9500
C27 C273 1.521(4)
C27 C271 1.538(4)
C27 C272 1.538(4)
C28 C286 1.471(7)
C28 C283 1.486(7)
C28 C285 1.512(8)
C28 C282 1.540(8)
C28 C281 1.556(8)
C28 C284 1.581(7)
C281 H28A 0.9800
C281 H28B 0.9800
C281 H28C 0.9800
C282 H28D 0.9800
C282 H28E 0.9800
C282 H28F 0.9800
C283 H28G 0.9800
C283 H28H 0.9800
C283 H28I 0.9800
C284 H28J 0.9800
C284 H28K 0.9800
C284 H28L 0.9800
C285 H28M 0.9800
C285 H28N 0.9800
C285 H28O 0.9800
C286 H28P 0.9800
C286 H28Q 0.9800
C286 H28R 0.9800
C31 C32 1.383(3)
C31 C36 1.391(3)
C32 C33 1.388(3)
C32 H32 0.9500
C33 C34 1.374(4)
C33 H33 0.9500
C34 C35 1.372(4)
C34 H34 0.9500
C35 C36 1.386(4)
C35 H35 0.9500
C36 H36 0.9500
C41 C46 1.388(3)
C41 C42 1.396(3)
C42 C43 1.380(3)
C42 H42 0.9500
C43 C44 1.378(4)
C43 H43 0.9500
C44 C45 1.383(4)
C44 H44 0.9500
C45 C46 1.384(3)
C45 H45 0.9500
C46 H46 0.9500
C51 C56 1.375(3)
C51 C52 1.395(3)
C52 C53 1.384(3)
C52 H52 0.9500
C53 C54 1.380(3)
C53 H53 0.9500
C54 C55 1.376(3)
C54 H54 0.9500
C55 C56 1.379(3)
C55 H55 0.9500
C56 H56 0.9500
C171 H17A 0.9800
C171 H17B 0.9800
C171 H17C 0.9800
C172 H17D 0.9800
C172 H17E 0.9800
C172 H17F 0.9800
C173 H17G 0.9800
C173 H17H 0.9800
C173 H17I 0.9800
C181 H18A 0.9800
C181 H18B 0.9800
C181 H18C 0.9800
C182 H18D 0.9800
C182 H18E 0.9800
C182 H18F 0.9800
C183 H18G 0.9800
C183 H18H 0.9800
C183 H18I 0.9800
C271 H27A 0.9800
C271 H27B 0.9800
C271 H27C 0.9800
C272 H27D 0.9800
C272 H27E 0.9800
C272 H27F 0.9800
C273 H27G 0.9800
C273 H27H 0.9800
C273 H27I 0.9800
